data_4303767
loop_
_publ_author_name
'Anna-Marie Fuller'
'Andrew J. Mountford'
'Matthew L. Scott'
'Simon J. Coles'
'Peter N. Horton'
'David L. Hughes'
'Michael B. Hursthouse'
'Simon J. Lancaster'

_publ_contact_author_address
;Wolfson Materials and Catalysis Centre,
School of Chemisrty,
University of East Anglia,
Norwich,
NR4 7TJ
;
_publ_contact_author_email S.Lancasterr@uea.ac.uk
_publ_contact_author_fax '44 1603 592003'
_publ_contact_author_name 'S. J. Lancaster'
_publ_contact_author_phone '44 1603 592009'
_publ_section_title
;
Synthesis, Structure, and Stability of Adducts between Phosphide and Amide
Anions and the Lewis Acids Borane, Tris(pentafluorophenyl)borane, and
Tris(pentafluorophenyl)alane
;
_journal_name_full 'Inorganic Chemistry'
_journal_page_first 11474
_journal_page_last 11482
_journal_paper_doi 10.1021/ic901799q
_journal_volume 48
_journal_year 2009
_chemical_formula_moiety 'C12 H30 Li O3, C30 H13 B2 F15 P'
_chemical_formula_structural
;
[Li{O(CH2CH3)2}3][{H3B}P(C6H5)2{B(C6F5)3}]
;
_chemical_formula_sum 'C42 H43 B2 F15 Li O3 P'
_chemical_formula_weight 940.29
_chemical_name_common
;
[Li{O(CH2CH3)2}3][{H3B}P(C6H5)2{B(C6F5)3}]
;
_space_group_IT_number 2
_symmetry_cell_setting triclinic
_symmetry_space_group_name_Hall '-P 1'
_symmetry_space_group_name_H-M 'P -1'
_atom_sites_solution_hydrogens geom
_atom_sites_solution_primary direct
_atom_sites_solution_secondary difmap
_cell_angle_alpha 79.742(4)
_cell_angle_beta 80.895(5)
_cell_angle_gamma 61.807(4)
_cell_formula_units_Z 2
_cell_length_a 12.9559(9)
_cell_length_b 13.0944(7)
_cell_length_c 14.6714(6)
_cell_measurement_reflns_used 9529
_cell_measurement_temperature 120(2)
_cell_measurement_theta_max 27.48
_cell_measurement_theta_min 2.91
_cell_volume 2150.7(2)
_computing_cell_refinement 'DENZO, COLLECT'
_computing_data_reduction 'DENZO, COLLECT'
_computing_molecular_graphics 'ORTEP (Johnson, 1971)'
_computing_publication_material 'SHELXL-97 (Sheldrick, 1997b)'
_computing_structure_refinement 'SHELXL-97 (Sheldrick, 1997)'
_computing_structure_solution 'SHELXS-97 (Sheldrick, 1997)'
_diffrn_ambient_temperature 120(2)
_diffrn_detector_area_resol_mean 9.091
_diffrn_measured_fraction_theta_full 0.996
_diffrn_measured_fraction_theta_max 0.996
_diffrn_measurement_device_type 'Bruker-Nonius KappaCCD Area Detector'
_diffrn_measurement_method '\f and \w scans'
_diffrn_radiation_monochromator graphite
_diffrn_radiation_source 'fine-focus sealed tube'
_diffrn_radiation_type MoK\a
_diffrn_radiation_wavelength 0.71073
_diffrn_reflns_av_R_equivalents 0.0279
_diffrn_reflns_av_sigmaI/netI 0.0239
_diffrn_reflns_limit_h_max 16
_diffrn_reflns_limit_h_min -16
_diffrn_reflns_limit_k_max 16
_diffrn_reflns_limit_k_min -17
_diffrn_reflns_limit_l_max 19
_diffrn_reflns_limit_l_min -19
_diffrn_reflns_number 46149
_diffrn_reflns_theta_full 27.50
_diffrn_reflns_theta_max 27.50
_diffrn_reflns_theta_min 3.17
_diffrn_standards_decay_% 0
_diffrn_standards_number 0
_exptl_absorpt_coefficient_mu 0.168
_exptl_absorpt_correction_T_max 0.9704
_exptl_absorpt_correction_T_min 0.9283
_exptl_absorpt_correction_type multi-scan
_exptl_absorpt_process_details 'SADABS V2.10 (Sheldrick, G.M., 2003)'
_exptl_crystal_colour colourless
_exptl_crystal_density_diffrn 1.452
_exptl_crystal_density_method 'not measured'
_exptl_crystal_description block
_exptl_crystal_F_000 964
_exptl_crystal_size_max 0.45
_exptl_crystal_size_mid 0.20
_exptl_crystal_size_min 0.18
_refine_diff_density_max 0.808
_refine_diff_density_min -0.334
_refine_diff_density_rms 0.049
_refine_ls_extinction_coef 0.0045(8)
_refine_ls_extinction_expression Fc^*^=kFc[1+0.001xFc^2^\l^3^/sin(2\q)]^-1/4^
_refine_ls_extinction_method SHELXL
_refine_ls_goodness_of_fit_ref 1.033
_refine_ls_hydrogen_treatment mixed
_refine_ls_matrix_type full
_refine_ls_number_parameters 596
_refine_ls_number_reflns 9827
_refine_ls_number_restraints 0
_refine_ls_restrained_S_all 1.033
_refine_ls_R_factor_all 0.0480
_refine_ls_R_factor_gt 0.0381
_refine_ls_shift/su_max 0.003
_refine_ls_shift/su_mean 0.000
_refine_ls_structure_factor_coef Fsqd
_refine_ls_weighting_details 'calc w=1/[\s^2^(Fo^2^)+(0.0460P)^2^+1.2408P] where P=(Fo^2^+2Fc^2^)/3'
_refine_ls_weighting_scheme calc
_refine_ls_wR_factor_gt 0.0943
_refine_ls_wR_factor_ref 0.1002
_reflns_number_gt 8260
_reflns_number_total 9827
_reflns_threshold_expression >2sigma(I)
_cod_data_source_file ic901799q_si_001_3.cif
_cod_data_source_block 4
_cod_depositor_comments
;
The following automatic conversions were performed:
'_symmetry_cell_setting' value 'Triclinic' changed to 'triclinic'
according to '/home/saulius/struct/CIF-dictionaries/cif_core.dic'
dictionary named 'cif_core.dic' version 2.4.1 from 2010-06-29.

Automatic conversion script
Id: cif_fix_enum 1527 2010-12-29 10:47:43Z saulius 
;
_cod_database_code 4303767

loop_
_symmetry_equiv_pos_as_xyz
'x, y, z'
'-x, -y, -z'

loop_
_atom_site_label
_atom_site_type_symbol
_atom_site_fract_x
_atom_site_fract_y
_atom_site_fract_z
_atom_site_U_iso_or_equiv
_atom_site_adp_type
_atom_site_occupancy
_atom_site_symmetry_multiplicity
_atom_site_calc_flag
_atom_site_refinement_flags
_atom_site_disorder_assembly
_atom_site_disorder_group
H2A H 0.3484(17) 0.1030(17) 0.1202(14) 0.034(5) Uiso 1 1 d . . .
H2B H 0.4184(17) 0.1160(16) 0.2167(13) 0.032(5) Uiso 1 1 d . . .
H2C H 0.3018(17) 0.2517(17) 0.1586(13) 0.033(5) Uiso 1 1 d . . .
F12 F 0.00462(7) 0.17486(7) 0.42952(6) 0.02045(18) Uani 1 1 d . . .
F13 F -0.16599(8) 0.34376(8) 0.51884(6) 0.0258(2) Uani 1 1 d . . .
F14 F -0.33683(8) 0.52989(8) 0.42407(7) 0.0340(2) Uani 1 1 d . . .
F15 F -0.32481(9) 0.54394(9) 0.23593(7) 0.0380(3) Uani 1 1 d . . .
F16 F -0.15483(7) 0.38089(8) 0.14421(6) 0.0249(2) Uani 1 1 d . . .
F22 F 0.09201(8) 0.36669(7) 0.13680(6) 0.02167(19) Uani 1 1 d . . .
F23 F 0.11134(8) 0.43507(8) -0.04398(6) 0.0261(2) Uani 1 1 d . . .
F24 F 0.06310(9) 0.33619(8) -0.16909(6) 0.0317(2) Uani 1 1 d . . .
F25 F 0.01307(9) 0.15380(8) -0.10752(6) 0.0288(2) Uani 1 1 d . . .
F26 F 0.01246(7) 0.07167(7) 0.06869(6) 0.02094(18) Uani 1 1 d . . .
F32 F -0.12245(8) 0.09240(8) 0.34380(6) 0.0278(2) Uani 1 1 d . . .
F33 F -0.09618(10) -0.12225(10) 0.37642(7) 0.0384(3) Uani 1 1 d . . .
F34 F 0.09621(11) -0.30156(8) 0.30098(7) 0.0388(3) Uani 1 1 d . . .
F35 F 0.26226(9) -0.25601(8) 0.18936(7) 0.0332(2) Uani 1 1 d . . .
F36 F 0.23514(7) -0.03909(7) 0.15173(6) 0.02036(18) Uani 1 1 d . . .
C11 C -0.05690(11) 0.26983(12) 0.28058(9) 0.0152(3) Uani 1 1 d . . .
C12 C -0.07123(12) 0.26774(12) 0.37704(10) 0.0162(3) Uani 1 1 d . . .
C13 C -0.16104(12) 0.35267(12) 0.42581(10) 0.0188(3) Uani 1 1 d . . .
C14 C -0.24705(13) 0.44676(13) 0.37855(11) 0.0227(3) Uani 1 1 d . . .
C15 C -0.24025(13) 0.45310(13) 0.28335(11) 0.0239(3) Uani 1 1 d . . .
C16 C -0.14812(12) 0.36636(13) 0.23705(10) 0.0186(3) Uani 1 1 d . . .
C21 C 0.06301(11) 0.20789(12) 0.11436(9) 0.0148(3) Uani 1 1 d . . .
C22 C 0.08334(12) 0.30307(12) 0.07790(10) 0.0166(3) Uani 1 1 d . . .
C23 C 0.08812(12) 0.34426(12) -0.01508(10) 0.0197(3) Uani 1 1 d . . .
C24 C 0.06420(13) 0.29447(13) -0.07868(10) 0.0215(3) Uani 1 1 d . . .
C25 C 0.03951(13) 0.20256(13) -0.04712(10) 0.0202(3) Uani 1 1 d . . .
C26 C 0.04031(12) 0.16084(12) 0.04647(10) 0.0162(3) Uani 1 1 d . . .
C31 C 0.05896(12) 0.03864(12) 0.24965(9) 0.0152(3) Uani 1 1 d . . .
C32 C -0.02261(13) 0.00966(13) 0.30489(10) 0.0194(3) Uani 1 1 d . . .
C33 C -0.01134(15) -0.10269(15) 0.32347(10) 0.0254(3) Uani 1 1 d . . .
C34 C 0.08502(16) -0.19285(13) 0.28614(11) 0.0262(3) Uani 1 1 d . . .
C35 C 0.16822(14) -0.16929(13) 0.22936(10) 0.0226(3) Uani 1 1 d . . .
C36 C 0.15287(12) -0.05674(12) 0.21188(10) 0.0176(3) Uani 1 1 d . . .
B1 B 0.05583(13) 0.16713(13) 0.22705(10) 0.0140(3) Uani 1 1 d . . .
P1 P 0.21509(3) 0.13816(3) 0.27414(2) 0.01331(9) Uani 1 1 d . . .
B2 B 0.33309(14) 0.15356(15) 0.18010(12) 0.0194(3) Uani 1 1 d . . .
C41 C 0.28457(12) -0.01057(12) 0.33487(9) 0.0155(3) Uani 1 1 d . . .
C42 C 0.23122(12) -0.04886(12) 0.41455(10) 0.0173(3) Uani 1 1 d . . .
H42 H 0.1580 0.0048 0.4417 0.021 Uiso 1 1 calc R . .
C43 C 0.28389(13) -0.16410(13) 0.45438(10) 0.0211(3) Uani 1 1 d . . .
H43 H 0.2463 -0.1888 0.5082 0.025 Uiso 1 1 calc R . .
C44 C 0.39104(14) -0.24350(13) 0.41613(11) 0.0264(3) Uani 1 1 d . . .
H44 H 0.4266 -0.3225 0.4433 0.032 Uiso 1 1 calc R . .
C45 C 0.44576(14) -0.20686(14) 0.33816(12) 0.0287(4) Uani 1 1 d . . .
H45 H 0.5196 -0.2607 0.3120 0.034 Uiso 1 1 calc R . .
C46 C 0.39287(13) -0.09129(13) 0.29784(10) 0.0220(3) Uani 1 1 d . . .
H46 H 0.4312 -0.0671 0.2442 0.026 Uiso 1 1 calc R . .
C51 C 0.19322(12) 0.23217(12) 0.36159(10) 0.0171(3) Uani 1 1 d . . .
C52 C 0.12705(13) 0.35325(13) 0.34365(11) 0.0217(3) Uani 1 1 d . . .
H52 H 0.0908 0.3863 0.2870 0.026 Uiso 1 1 calc R . .
C53 C 0.11386(14) 0.42574(14) 0.40798(12) 0.0280(3) Uani 1 1 d . . .
H53 H 0.0689 0.5079 0.3950 0.034 Uiso 1 1 calc R . .
C54 C 0.16596(16) 0.37854(15) 0.49080(12) 0.0308(4) Uani 1 1 d . . .
H54 H 0.1558 0.4281 0.5351 0.037 Uiso 1 1 calc R . .
C55 C 0.23289(16) 0.25922(16) 0.50903(11) 0.0306(4) Uani 1 1 d . . .
H55 H 0.2695 0.2268 0.5656 0.037 Uiso 1 1 calc R . .
C56 C 0.24684(14) 0.18630(14) 0.44459(10) 0.0237(3) Uani 1 1 d . . .
H56 H 0.2934 0.1044 0.4574 0.028 Uiso 1 1 calc R . .
Li1 Li 0.4797(2) 0.2291(2) 0.15212(19) 0.0243(5) Uani 1 1 d . . .
O61 O 0.63376(9) 0.10087(9) 0.11187(8) 0.0268(2) Uani 1 1 d . . .
C62 C 0.64670(14) -0.01370(14) 0.10878(13) 0.0292(4) Uani 1 1 d . . .
H62A H 0.7023 -0.0477 0.0551 0.035 Uiso 1 1 calc R . .
H62B H 0.5698 -0.0073 0.0993 0.035 Uiso 1 1 calc R . .
C63 C 0.69083(16) -0.09414(15) 0.19622(14) 0.0364(4) Uani 1 1 d . . .
H63A H 0.7679 -0.1023 0.2052 0.055 Uiso 1 1 calc R . .
H63B H 0.6981 -0.1709 0.1909 0.055 Uiso 1 1 calc R . .
H63C H 0.6353 -0.0617 0.2495 0.055 Uiso 1 1 calc R . .
C64 C 0.74277(14) 0.10743(15) 0.08725(14) 0.0339(4) Uani 1 1 d . . .
H64A H 0.7800 0.0746 0.0279 0.041 Uiso 1 1 calc R . .
H64B H 0.7974 0.0612 0.1360 0.041 Uiso 1 1 calc R . .
C65 C 0.71921(17) 0.23185(17) 0.0774(2) 0.0575(7) Uani 1 1 d . . .
H65A H 0.6633 0.2776 0.0304 0.086 Uiso 1 1 calc R . .
H65B H 0.7929 0.2368 0.0583 0.086 Uiso 1 1 calc R . .
H65C H 0.6859 0.2628 0.1372 0.086 Uiso 1 1 calc R . .
O71 O 0.50193(10) 0.27413(11) 0.26642(8) 0.0307(3) Uani 1 1 d . . .
C72 C 0.59668(17) 0.18939(19) 0.32048(15) 0.0450(5) Uani 1 1 d . . .
H72A H 0.6258 0.2309 0.3515 0.054 Uiso 1 1 calc R . .
H72B H 0.6621 0.1404 0.2780 0.054 Uiso 1 1 calc R . .
C73 C 0.5628(2) 0.1121(2) 0.39252(16) 0.0538(6) Uani 1 1 d . . .
H73A H 0.5107 0.1572 0.4424 0.081 Uiso 1 1 calc R . .
H73B H 0.6336 0.0477 0.4183 0.081 Uiso 1 1 calc R . .
H73C H 0.5219 0.0806 0.3642 0.081 Uiso 1 1 calc R . .
C74 C 0.41057(17) 0.36298(17) 0.31726(14) 0.0384(4) Uani 1 1 d . . .
H74A H 0.3898 0.3261 0.3774 0.046 Uiso 1 1 calc R . .
H74B H 0.3400 0.4026 0.2819 0.046 Uiso 1 1 calc R . .
C75 C 0.4435(3) 0.4526(2) 0.33569(16) 0.0584(6) Uani 1 1 d . . .
H75A H 0.5070 0.4158 0.3773 0.088 Uiso 1 1 calc R . .
H75B H 0.3750 0.5152 0.3649 0.088 Uiso 1 1 calc R . .
H75C H 0.4702 0.4853 0.2769 0.088 Uiso 1 1 calc R . .
O81 O 0.43053(9) 0.36038(9) 0.05055(7) 0.0235(2) Uani 1 1 d . . .
C82 C 0.41076(18) 0.35827(17) -0.04188(13) 0.0386(4) Uani 1 1 d . . .
H82A H 0.4467 0.4013 -0.0863 0.046 Uiso 1 1 calc R . .
H82B H 0.3252 0.3982 -0.0485 0.046 Uiso 1 1 calc R . .
C83 C 0.4617(2) 0.23630(17) -0.06486(13) 0.0441(5) Uani 1 1 d . . .
H83A H 0.5468 0.1974 -0.0602 0.066 Uiso 1 1 calc R . .
H83B H 0.4459 0.2377 -0.1283 0.066 Uiso 1 1 calc R . .
H83C H 0.4260 0.1937 -0.0211 0.066 Uiso 1 1 calc R . .
C84 C 0.37649(16) 0.47822(15) 0.07518(13) 0.0331(4) Uani 1 1 d . . .
H84A H 0.3944 0.5286 0.0233 0.040 Uiso 1 1 calc R . .
H84B H 0.4118 0.4781 0.1303 0.040 Uiso 1 1 calc R . .
C85 C 0.24576(17) 0.52949(16) 0.09617(15) 0.0390(4) Uani 1 1 d . . .
H85A H 0.2091 0.5384 0.0398 0.059 Uiso 1 1 calc R . .
H85B H 0.2159 0.6060 0.1177 0.059 Uiso 1 1 calc R . .
H85C H 0.2268 0.4776 0.1447 0.059 Uiso 1 1 calc R . .

loop_
_atom_site_aniso_label
_atom_site_aniso_U_11
_atom_site_aniso_U_22
_atom_site_aniso_U_33
_atom_site_aniso_U_23
_atom_site_aniso_U_13
_atom_site_aniso_U_12
F12 0.0176(4) 0.0194(4) 0.0167(4) 0.0011(3) -0.0027(3) -0.0030(3)
F13 0.0268(5) 0.0291(5) 0.0162(4) -0.0075(4) 0.0014(3) -0.0078(4)
F14 0.0252(5) 0.0281(5) 0.0308(5) -0.0131(4) 0.0019(4) 0.0043(4)
F15 0.0266(5) 0.0292(5) 0.0301(5) -0.0005(4) -0.0070(4) 0.0105(4)
F16 0.0199(4) 0.0275(5) 0.0166(4) -0.0002(3) -0.0042(3) -0.0023(4)
F22 0.0276(4) 0.0181(4) 0.0230(4) -0.0021(3) -0.0048(3) -0.0128(4)
F23 0.0286(5) 0.0215(4) 0.0274(5) 0.0061(4) -0.0009(4) -0.0142(4)
F24 0.0400(5) 0.0313(5) 0.0147(4) 0.0043(4) -0.0024(4) -0.0113(4)
F25 0.0380(5) 0.0302(5) 0.0193(4) -0.0054(4) -0.0101(4) -0.0135(4)
F26 0.0263(4) 0.0203(4) 0.0211(4) -0.0017(3) -0.0056(3) -0.0138(4)
F32 0.0237(5) 0.0344(5) 0.0301(5) -0.0093(4) 0.0085(4) -0.0185(4)
F33 0.0551(7) 0.0504(6) 0.0297(5) -0.0005(5) 0.0046(5) -0.0443(6)
F34 0.0731(8) 0.0247(5) 0.0325(5) 0.0051(4) -0.0143(5) -0.0337(5)
F35 0.0414(6) 0.0154(4) 0.0381(6) -0.0094(4) -0.0070(4) -0.0059(4)
F36 0.0189(4) 0.0185(4) 0.0220(4) -0.0058(3) 0.0018(3) -0.0071(3)
C11 0.0131(6) 0.0148(6) 0.0178(7) -0.0019(5) -0.0010(5) -0.0065(5)
C12 0.0135(6) 0.0151(6) 0.0185(7) -0.0007(5) -0.0033(5) -0.0053(5)
C13 0.0184(7) 0.0208(7) 0.0165(7) -0.0045(5) 0.0009(5) -0.0083(6)
C14 0.0167(7) 0.0190(7) 0.0252(8) -0.0087(6) 0.0020(6) -0.0014(6)
C15 0.0169(7) 0.0185(7) 0.0256(8) -0.0002(6) -0.0052(6) 0.0007(6)
C16 0.0173(7) 0.0209(7) 0.0160(7) -0.0010(5) -0.0021(5) -0.0076(6)
C21 0.0111(6) 0.0148(6) 0.0157(6) -0.0025(5) -0.0003(5) -0.0038(5)
C22 0.0141(6) 0.0160(6) 0.0185(7) -0.0031(5) -0.0015(5) -0.0057(5)
C23 0.0169(7) 0.0160(7) 0.0226(7) 0.0028(5) 0.0004(5) -0.0070(6)
C24 0.0190(7) 0.0223(7) 0.0142(7) 0.0018(5) -0.0007(5) -0.0037(6)
C25 0.0191(7) 0.0216(7) 0.0171(7) -0.0056(5) -0.0039(5) -0.0051(6)
C26 0.0143(6) 0.0147(6) 0.0185(7) -0.0016(5) -0.0017(5) -0.0058(5)
C31 0.0175(6) 0.0170(6) 0.0137(6) -0.0005(5) -0.0049(5) -0.0093(5)
C32 0.0223(7) 0.0234(7) 0.0160(7) -0.0030(5) -0.0021(5) -0.0130(6)
C33 0.0382(9) 0.0349(9) 0.0166(7) 0.0028(6) -0.0047(6) -0.0290(8)
C34 0.0479(10) 0.0200(7) 0.0205(7) 0.0040(6) -0.0137(7) -0.0226(7)
C35 0.0319(8) 0.0159(7) 0.0205(7) -0.0028(6) -0.0096(6) -0.0088(6)
C36 0.0206(7) 0.0183(7) 0.0160(6) -0.0013(5) -0.0051(5) -0.0097(6)
B1 0.0130(7) 0.0142(7) 0.0141(7) -0.0022(5) -0.0010(5) -0.0055(6)
P1 0.01271(16) 0.01277(16) 0.01405(17) -0.00200(12) -0.00088(12) -0.00544(13)
B2 0.0166(7) 0.0215(8) 0.0201(8) -0.0019(6) 0.0009(6) -0.0096(6)
C41 0.0152(6) 0.0149(6) 0.0168(6) -0.0026(5) -0.0044(5) -0.0061(5)
C42 0.0162(6) 0.0168(6) 0.0184(7) -0.0033(5) -0.0018(5) -0.0067(5)
C43 0.0251(7) 0.0195(7) 0.0186(7) 0.0004(6) -0.0032(6) -0.0104(6)
C44 0.0306(8) 0.0150(7) 0.0248(8) 0.0010(6) -0.0052(6) -0.0035(6)
C45 0.0243(8) 0.0191(7) 0.0280(8) -0.0026(6) 0.0009(6) 0.0011(6)
C46 0.0200(7) 0.0208(7) 0.0197(7) -0.0021(6) 0.0006(6) -0.0055(6)
C51 0.0163(6) 0.0192(7) 0.0186(7) -0.0047(5) 0.0016(5) -0.0104(6)
C52 0.0205(7) 0.0197(7) 0.0250(7) -0.0062(6) 0.0000(6) -0.0087(6)
C53 0.0273(8) 0.0227(8) 0.0368(9) -0.0139(7) 0.0045(7) -0.0124(7)
C54 0.0392(9) 0.0369(9) 0.0284(8) -0.0173(7) 0.0075(7) -0.0259(8)
C55 0.0452(10) 0.0389(9) 0.0193(8) -0.0057(7) -0.0023(7) -0.0281(8)
C56 0.0325(8) 0.0248(7) 0.0199(7) -0.0019(6) -0.0038(6) -0.0178(7)
Li1 0.0197(12) 0.0229(13) 0.0294(14) -0.0004(10) -0.0040(10) -0.0095(10)
O61 0.0159(5) 0.0209(5) 0.0404(7) -0.0032(5) 0.0015(5) -0.0071(4)
C62 0.0214(7) 0.0227(8) 0.0419(10) -0.0085(7) 0.0019(7) -0.0086(6)
C63 0.0284(9) 0.0241(8) 0.0498(11) -0.0010(8) 0.0018(8) -0.0091(7)
C64 0.0169(7) 0.0291(9) 0.0516(11) -0.0025(8) 0.0033(7) -0.0098(7)
C65 0.0231(9) 0.0297(10) 0.113(2) 0.0027(11) 0.0059(11) -0.0141(8)
O71 0.0224(6) 0.0349(6) 0.0342(6) -0.0081(5) -0.0084(5) -0.0095(5)
C72 0.0323(10) 0.0535(12) 0.0434(11) -0.0115(9) -0.0183(8) -0.0085(9)
C73 0.0611(14) 0.0458(12) 0.0464(12) 0.0008(10) -0.0290(11) -0.0125(11)
C74 0.0346(9) 0.0386(10) 0.0368(10) -0.0050(8) 0.0075(8) -0.0155(8)
C75 0.0876(18) 0.0527(13) 0.0439(12) -0.0168(10) -0.0058(12) -0.0356(13)
O81 0.0243(5) 0.0216(5) 0.0234(5) 0.0016(4) -0.0055(4) -0.0099(4)
C82 0.0405(10) 0.0393(10) 0.0331(10) -0.0005(8) -0.0111(8) -0.0148(9)
C83 0.0596(13) 0.0374(10) 0.0250(9) -0.0053(8) 0.0009(9) -0.0146(10)
C84 0.0357(9) 0.0252(8) 0.0410(10) 0.0007(7) -0.0102(8) -0.0154(7)
C85 0.0371(10) 0.0305(9) 0.0507(11) -0.0154(8) -0.0028(8) -0.0131(8)

loop_
_atom_type_symbol
_atom_type_description
_atom_type_scat_dispersion_real
_atom_type_scat_dispersion_imag
_atom_type_scat_source
C C 0.0033 0.0016 'International Tables Vol C Tables 4.2.6.8 and 6.1.1.4'
H H 0.0000 0.0000 'International Tables Vol C Tables 4.2.6.8 and 6.1.1.4'
Li Li -0.0003 0.0001 'International Tables Vol C Tables 4.2.6.8 and 6.1.1.4'
B B 0.0013 0.0007 'International Tables Vol C Tables 4.2.6.8 and 6.1.1.4'
O O 0.0106 0.0060 'International Tables Vol C Tables 4.2.6.8 and 6.1.1.4'
F F 0.0171 0.0103 'International Tables Vol C Tables 4.2.6.8 and 6.1.1.4'
P P 0.1023 0.0942 'International Tables Vol C Tables 4.2.6.8 and 6.1.1.4'

loop_
_geom_angle_atom_site_label_1
_geom_angle_atom_site_label_2
_geom_angle_atom_site_label_3
_geom_angle
_geom_angle_site_symmetry_1
_geom_angle_site_symmetry_3
_geom_angle_publ_flag
C16 C11 C12 112.34(12) . . ?
C16 C11 B1 125.26(12) . . ?
C12 C11 B1 122.40(12) . . ?
F12 C12 C13 115.29(12) . . ?
F12 C12 C11 119.38(12) . . ?
C13 C12 C11 125.29(13) . . ?
F13 C13 C14 119.74(12) . . ?
F13 C13 C12 120.84(13) . . ?
C14 C13 C12 119.42(13) . . ?
F14 C14 C13 120.92(13) . . ?
F14 C14 C15 120.60(13) . . ?
C13 C14 C15 118.47(13) . . ?
F15 C15 C14 119.30(13) . . ?
F15 C15 C16 120.45(13) . . ?
C14 C15 C16 120.25(13) . . ?
F16 C16 C15 114.11(12) . . ?
F16 C16 C11 121.71(12) . . ?
C15 C16 C11 124.17(13) . . ?
C22 C21 C26 112.48(12) . . ?
C22 C21 B1 121.60(12) . . ?
C26 C21 B1 125.70(12) . . ?
F22 C22 C23 115.59(12) . . ?
F22 C22 C21 119.06(12) . . ?
C23 C22 C21 125.21(13) . . ?
F23 C23 C24 119.60(13) . . ?
F23 C23 C22 120.94(13) . . ?
C24 C23 C22 119.41(13) . . ?
F24 C24 C25 120.94(14) . . ?
F24 C24 C23 120.67(14) . . ?
C25 C24 C23 118.38(13) . . ?
F25 C25 C24 119.70(13) . . ?
F25 C25 C26 119.99(13) . . ?
C24 C25 C26 120.31(13) . . ?
F26 C26 C25 114.45(12) . . ?
F26 C26 C21 121.42(12) . . ?
C25 C26 C21 124.09(13) . . ?
C32 C31 C36 112.85(12) . . ?
C32 C31 B1 127.54(12) . . ?
C36 C31 B1 119.61(12) . . ?
F32 C32 C31 121.00(13) . . ?
F32 C32 C33 114.95(13) . . ?
C31 C32 C33 124.04(14) . . ?
F33 C33 C34 120.15(14) . . ?
F33 C33 C32 119.90(15) . . ?
C34 C33 C32 119.94(14) . . ?
F34 C34 C33 120.99(15) . . ?
F34 C34 C35 120.18(15) . . ?
C33 C34 C35 118.77(13) . . ?
F35 C35 C36 120.63(14) . . ?
F35 C35 C34 119.96(13) . . ?
C36 C35 C34 119.38(14) . . ?
F36 C36 C35 116.14(13) . . ?
F36 C36 C31 118.88(12) . . ?
C35 C36 C31 124.97(14) . . ?
C31 B1 C21 111.42(11) . . ?
C31 B1 C11 114.10(11) . . ?
C21 B1 C11 110.57(11) . . ?
C31 B1 P1 103.53(9) . . ?
C21 B1 P1 106.67(9) . . ?
C11 B1 P1 110.07(9) . . ?
C51 P1 C41 104.30(6) . . ?
C51 P1 B2 105.86(7) . . ?
C41 P1 B2 106.82(7) . . ?
C51 P1 B1 113.31(6) . . ?
C41 P1 B1 108.58(6) . . ?
B2 P1 B1 117.06(7) . . ?
P1 B2 Li1 141.70(11) . . ?
P1 B2 H2A 111.3(10) . . ?
Li1 B2 H2A 106.6(10) . . ?
P1 B2 H2B 106.2(9) . . ?
Li1 B2 H2B 53.8(9) . . ?
H2A B2 H2B 109.8(14) . . ?
P1 B2 H2C 106.8(10) . . ?
Li1 B2 H2C 61.1(10) . . ?
H2A B2 H2C 113.8(14) . . ?
H2B B2 H2C 108.6(13) . . ?
C46 C41 C42 117.96(13) . . ?
C46 C41 P1 118.91(11) . . ?
C42 C41 P1 123.06(10) . . ?
C43 C42 C41 120.85(13) . . ?
C43 C42 H42 119.6 . . ?
C41 C42 H42 119.6 . . ?
C44 C43 C42 120.44(14) . . ?
C44 C43 H43 119.8 . . ?
C42 C43 H43 119.8 . . ?
C45 C44 C43 119.50(14) . . ?
C45 C44 H44 120.2 . . ?
C43 C44 H44 120.2 . . ?
C44 C45 C46 120.17(14) . . ?
C44 C45 H45 119.9 . . ?
C46 C45 H45 119.9 . . ?
C45 C46 C41 121.07(14) . . ?
C45 C46 H46 119.5 . . ?
C41 C46 H46 119.5 . . ?
C56 C51 C52 118.42(13) . . ?
C56 C51 P1 121.32(11) . . ?
C52 C51 P1 120.17(11) . . ?
C53 C52 C51 120.63(15) . . ?
C53 C52 H52 119.7 . . ?
C51 C52 H52 119.7 . . ?
C54 C53 C52 120.17(15) . . ?
C54 C53 H53 119.9 . . ?
C52 C53 H53 119.9 . . ?
C55 C54 C53 119.90(15) . . ?
C55 C54 H54 120.1 . . ?
C53 C54 H54 120.1 . . ?
C54 C55 C56 120.13(16) . . ?
C54 C55 H55 119.9 . . ?
C56 C55 H55 119.9 . . ?
C51 C56 C55 120.74(15) . . ?
C51 C56 H56 119.6 . . ?
C55 C56 H56 119.6 . . ?
O71 Li1 O81 112.38(13) . . ?
O71 Li1 O61 106.79(13) . . ?
O81 Li1 O61 109.18(13) . . ?
O71 Li1 B2 112.11(12) . . ?
O81 Li1 B2 108.43(12) . . ?
O61 Li1 B2 107.82(12) . . ?
O71 Li1 H2B 96.4(6) . . ?
O81 Li1 H2B 135.8(6) . . ?
O61 Li1 H2B 92.5(5) . . ?
B2 Li1 H2B 27.4(5) . . ?
O71 Li1 H2C 109.6(5) . . ?
O81 Li1 H2C 85.2(5) . . ?
O61 Li1 H2C 131.5(5) . . ?
B2 Li1 H2C 27.6(5) . . ?
H2B Li1 H2C 52.8(7) . . ?
C62 O61 C64 112.55(12) . . ?
C62 O61 Li1 121.00(12) . . ?
C64 O61 Li1 126.39(12) . . ?
O61 C62 C63 112.43(14) . . ?
O61 C62 H62A 109.1 . . ?
C63 C62 H62A 109.1 . . ?
O61 C62 H62B 109.1 . . ?
C63 C62 H62B 109.1 . . ?
H62A C62 H62B 107.8 . . ?
C62 C63 H63A 109.5 . . ?
C62 C63 H63B 109.5 . . ?
H63A C63 H63B 109.5 . . ?
C62 C63 H63C 109.5 . . ?
H63A C63 H63C 109.5 . . ?
H63B C63 H63C 109.5 . . ?
O61 C64 C65 109.39(14) . . ?
O61 C64 H64A 109.8 . . ?
C65 C64 H64A 109.8 . . ?
O61 C64 H64B 109.8 . . ?
C65 C64 H64B 109.8 . . ?
H64A C64 H64B 108.2 . . ?
C64 C65 H65A 109.5 . . ?
C64 C65 H65B 109.5 . . ?
H65A C65 H65B 109.5 . . ?
C64 C65 H65C 109.5 . . ?
H65A C65 H65C 109.5 . . ?
H65B C65 H65C 109.5 . . ?
C74 O71 C72 114.22(14) . . ?
C74 O71 Li1 123.77(13) . . ?
C72 O71 Li1 117.95(13) . . ?
O71 C72 C73 113.71(17) . . ?
O71 C72 H72A 108.8 . . ?
C73 C72 H72A 108.8 . . ?
O71 C72 H72B 108.8 . . ?
C73 C72 H72B 108.8 . . ?
H72A C72 H72B 107.7 . . ?
C72 C73 H73A 109.5 . . ?
C72 C73 H73B 109.5 . . ?
H73A C73 H73B 109.5 . . ?
C72 C73 H73C 109.5 . . ?
H73A C73 H73C 109.5 . . ?
H73B C73 H73C 109.5 . . ?
O71 C74 C75 113.40(17) . . ?
O71 C74 H74A 108.9 . . ?
C75 C74 H74A 108.9 . . ?
O71 C74 H74B 108.9 . . ?
C75 C74 H74B 108.9 . . ?
H74A C74 H74B 107.7 . . ?
C74 C75 H75A 109.5 . . ?
C74 C75 H75B 109.5 . . ?
H75A C75 H75B 109.5 . . ?
C74 C75 H75C 109.5 . . ?
H75A C75 H75C 109.5 . . ?
H75B C75 H75C 109.5 . . ?
C82 O81 C84 111.86(13) . . ?
C82 O81 Li1 127.59(13) . . ?
C84 O81 Li1 118.17(12) . . ?
O81 C82 C83 111.39(15) . . ?
O81 C82 H82A 109.4 . . ?
C83 C82 H82A 109.4 . . ?
O81 C82 H82B 109.4 . . ?
C83 C82 H82B 109.4 . . ?
H82A C82 H82B 108.0 . . ?
C82 C83 H83A 109.5 . . ?
C82 C83 H83B 109.5 . . ?
H83A C83 H83B 109.5 . . ?
C82 C83 H83C 109.5 . . ?
H83A C83 H83C 109.5 . . ?
H83B C83 H83C 109.5 . . ?
O81 C84 C85 113.69(14) . . ?
O81 C84 H84A 108.8 . . ?
C85 C84 H84A 108.8 . . ?
O81 C84 H84B 108.8 . . ?
C85 C84 H84B 108.8 . . ?
H84A C84 H84B 107.7 . . ?
C84 C85 H85A 109.5 . . ?
C84 C85 H85B 109.5 . . ?
H85A C85 H85B 109.5 . . ?
C84 C85 H85C 109.5 . . ?
H85A C85 H85C 109.5 . . ?
H85B C85 H85C 109.5 . . ?

loop_
_geom_bond_atom_site_label_1
_geom_bond_atom_site_label_2
_geom_bond_distance
_geom_bond_site_symmetry_2
_geom_bond_publ_flag
F12 C12 1.3469(16) . ?
F13 C13 1.3429(16) . ?
F14 C14 1.3418(16) . ?
F15 C15 1.3471(17) . ?
F16 C16 1.3522(16) . ?
F22 C22 1.3524(16) . ?
F23 C23 1.3425(16) . ?
F24 C24 1.3411(17) . ?
F25 C25 1.3471(17) . ?
F26 C26 1.3510(16) . ?
F32 C32 1.3547(17) . ?
F33 C33 1.3425(18) . ?
F34 C34 1.3415(17) . ?
F35 C35 1.3498(18) . ?
F36 C36 1.3531(16) . ?
C11 C16 1.3936(19) . ?
C11 C12 1.3949(19) . ?
C11 B1 1.6480(19) . ?
C12 C13 1.3783(19) . ?
C13 C14 1.372(2) . ?
C14 C15 1.376(2) . ?
C15 C16 1.383(2) . ?
C21 C22 1.3918(19) . ?
C21 C26 1.3931(19) . ?
C21 B1 1.646(2) . ?
C22 C23 1.378(2) . ?
C23 C24 1.375(2) . ?
C24 C25 1.372(2) . ?
C25 C26 1.384(2) . ?
C31 C32 1.3843(19) . ?
C31 C36 1.3944(19) . ?
C31 B1 1.6381(19) . ?
C32 C33 1.388(2) . ?
C33 C34 1.369(2) . ?
C34 C35 1.375(2) . ?
C35 C36 1.372(2) . ?
B1 P1 2.1206(15) . ?
P1 C51 1.8329(14) . ?
P1 C41 1.8375(14) . ?
P1 B2 1.9509(16) . ?
B2 Li1 2.477(3) . ?
B2 H2A 1.130(19) . ?
B2 H2B 1.154(19) . ?
B2 H2C 1.148(19) . ?
C41 C46 1.394(2) . ?
C41 C42 1.3995(19) . ?
C42 C43 1.387(2) . ?
C42 H42 0.9500 . ?
C43 C44 1.386(2) . ?
C43 H43 0.9500 . ?
C44 C45 1.382(2) . ?
C44 H44 0.9500 . ?
C45 C46 1.393(2) . ?
C45 H45 0.9500 . ?
C46 H46 0.9500 . ?
C51 C56 1.393(2) . ?
C51 C52 1.399(2) . ?
C52 C53 1.391(2) . ?
C52 H52 0.9500 . ?
C53 C54 1.383(3) . ?
C53 H53 0.9500 . ?
C54 C55 1.382(3) . ?
C54 H54 0.9500 . ?
C55 C56 1.394(2) . ?
C55 H55 0.9500 . ?
C56 H56 0.9500 . ?
Li1 O71 1.977(3) . ?
Li1 O81 1.983(3) . ?
Li1 O61 1.992(3) . ?
Li1 H2B 2.024(19) . ?
Li1 H2C 2.169(19) . ?
O61 C62 1.4369(19) . ?
O61 C64 1.4403(19) . ?
C62 C63 1.505(3) . ?
C62 H62A 0.9900 . ?
C62 H62B 0.9900 . ?
C63 H63A 0.9800 . ?
C63 H63B 0.9800 . ?
C63 H63C 0.9800 . ?
C64 C65 1.493(3) . ?
C64 H64A 0.9900 . ?
C64 H64B 0.9900 . ?
C65 H65A 0.9800 . ?
C65 H65B 0.9800 . ?
C65 H65C 0.9800 . ?
O71 C74 1.428(2) . ?
O71 C72 1.440(2) . ?
C72 C73 1.492(3) . ?
C72 H72A 0.9900 . ?
C72 H72B 0.9900 . ?
C73 H73A 0.9800 . ?
C73 H73B 0.9800 . ?
C73 H73C 0.9800 . ?
C74 C75 1.502(3) . ?
C74 H74A 0.9900 . ?
C74 H74B 0.9900 . ?
C75 H75A 0.9800 . ?
C75 H75B 0.9800 . ?
C75 H75C 0.9800 . ?
O81 C82 1.427(2) . ?
O81 C84 1.449(2) . ?
C82 C83 1.492(3) . ?
C82 H82A 0.9900 . ?
C82 H82B 0.9900 . ?
C83 H83A 0.9800 . ?
C83 H83B 0.9800 . ?
C83 H83C 0.9800 . ?
C84 C85 1.499(3) . ?
C84 H84A 0.9900 . ?
C84 H84B 0.9900 . ?
C85 H85A 0.9800 . ?
C85 H85B 0.9800 . ?
C85 H85C 0.9800 . ?
